data_1555948
loop_
_publ_author_name
'Liu, Kang'
'Chang, Xin'
'Wang, Chun-Jiang'

_publ_section_title
;
 Nickel(II)-Catalyzed Cascade Vinylogous Mukaiyama 1,6-Michael/Michael
 Addition of 2-Silyloxyfuran with N-Sulfonyl-1-aza-1,3-dienes: Access to
 Fused Piperidine/Butyrolactone Skeletons.
;
_journal_issue 24
_journal_name_full 'Organic letters'
_journal_page_first 6288
_journal_page_last 6291
_journal_paper_doi 10.1021/acs.orglett.6b03150
_journal_volume 18
_journal_year 2016
_chemical_formula_sum 'C26 H22 Cl N O4 S'
_chemical_formula_weight 479.95
_space_group_crystal_system monoclinic
_space_group_IT_number 15
_space_group_name_Hall '-C 2yc'
_space_group_name_H-M_alt 'C 1 2/c 1'
_atom_sites_solution_hydrogens mixed
_atom_sites_solution_primary direct
_atom_sites_solution_secondary difmap
_audit_creation_method SHELXL-2014/7
_cell_angle_alpha 90
_cell_angle_beta 108.244(3)
_cell_angle_gamma 90
_cell_formula_units_Z 8
_cell_length_a 22.1581(10)
_cell_length_b 25.2375(12)
_cell_length_c 10.6695(5)
_cell_measurement_reflns_used 8250
_cell_measurement_temperature 296(2)
_cell_measurement_theta_max 63.01
_cell_measurement_theta_min 2.73
_cell_volume 5666.6(5)
_computing_cell_refinement 'Bruker SAINT'
_computing_data_collection 'Bruker APEX2'
_computing_data_reduction 'Bruker SAINT'
_computing_molecular_graphics 'Bruker SHELXTL'
_computing_publication_material 'Bruker SHELXTL'
_computing_structure_refinement 'SHELXL-2014/7 (Sheldrick, 2014)'
_computing_structure_solution 'SHELXS-97 (Sheldrick, 2008)'
_diffrn_ambient_temperature 296(2)
_diffrn_measured_fraction_theta_full 0.962
_diffrn_measured_fraction_theta_max 0.962
_diffrn_measurement_device_type 'Bruker Kappa APEX-Duo CCD'
_diffrn_measurement_method '\f and \w scans'
_diffrn_radiation_type CuK\a
_diffrn_radiation_wavelength 1.54178
_diffrn_reflns_av_unetI/netI 0.0924
_diffrn_reflns_Laue_measured_fraction_full 0.962
_diffrn_reflns_Laue_measured_fraction_max 0.962
_diffrn_reflns_limit_h_max 23
_diffrn_reflns_limit_h_min -24
_diffrn_reflns_limit_k_max 28
_diffrn_reflns_limit_k_min 0
_diffrn_reflns_limit_l_max 11
_diffrn_reflns_limit_l_min 0
_diffrn_reflns_number 3827
_diffrn_reflns_point_group_measured_fraction_full 0.962
_diffrn_reflns_point_group_measured_fraction_max 0.962
_diffrn_reflns_theta_full 58.973
_diffrn_reflns_theta_max 58.973
_diffrn_reflns_theta_min 2.734
_diffrn_source 'fine-focus sealed tube'
_exptl_absorpt_coefficient_mu 2.111
_exptl_absorpt_correction_T_max 0.752297
_exptl_absorpt_correction_T_min 0.311214
_exptl_absorpt_correction_type multi-scan
_exptl_absorpt_process_details TWINABS-2012/1
_exptl_crystal_colour colorless
_exptl_crystal_density_diffrn 1.125
_exptl_crystal_density_method 'not measured'
_exptl_crystal_description bar
_exptl_crystal_F_000 2000
_exptl_crystal_size_max 0.420
_exptl_crystal_size_mid 0.150
_exptl_crystal_size_min 0.150
_refine_diff_density_max 0.421
_refine_diff_density_min -0.674
_refine_diff_density_rms 0.098
_refine_ls_extinction_method none
_refine_ls_goodness_of_fit_ref 1.672
_refine_ls_hydrogen_treatment mixed
_refine_ls_matrix_type full
_refine_ls_number_parameters 310
_refine_ls_number_reflns 3827
_refine_ls_number_restraints 0
_refine_ls_restrained_S_all 1.672
_refine_ls_R_factor_all 0.1355
_refine_ls_R_factor_gt 0.1269
_refine_ls_shift/su_max 0.000
_refine_ls_shift/su_mean 0.000
_refine_ls_structure_factor_coef Fsqd
_refine_ls_weighting_details 'w=1/[\s^2^(Fo^2^)+(0.2000P)^2^] where P=(Fo^2^+2Fc^2^)/3'
_refine_ls_weighting_scheme calc
_refine_ls_wR_factor_gt 0.3668
_refine_ls_wR_factor_ref 0.3806
_reflns_Friedel_coverage 0.000
_reflns_number_gt 3282
_reflns_number_total 3827
_reflns_threshold_expression 'I > 2\s(I)'
_cod_data_source_file ol6b03150_si_002.cif
_cod_data_source_block I_sq
_cod_original_sg_symbol_H-M 'C 2/c'
_cod_database_code 1555948
_shelx_shelxl_version_number 2014/7
_shelx_space_group_comment
;
The symmetry employed for this shelxl refinement is uniquely defined
by the following loop, which should always be used as a source of
symmetry information in preference to the above space-group names.
They are only intended as comments.
;
_shelx_estimated_absorpt_t_min 0.471
_shelx_estimated_absorpt_t_max 0.742

loop_
_space_group_symop_operation_xyz
'x, y, z'
'-x, y, -z+1/2'
'x+1/2, y+1/2, z'
'-x+1/2, y+1/2, -z+1/2'
'-x, -y, -z'
'x, -y, z-1/2'
'-x+1/2, -y+1/2, -z'
'x+1/2, -y+1/2, z-1/2'

loop_
_atom_site_label
_atom_site_type_symbol
_atom_site_fract_x
_atom_site_fract_y
_atom_site_fract_z
_atom_site_U_iso_or_equiv
_atom_site_adp_type
_atom_site_occupancy
_atom_site_site_symmetry_order
_atom_site_calc_flag
_atom_site_refinement_flags_posn
_atom_site_refinement_flags_adp
S1 S 0.13212(7) 0.35405(5) 0.93554(15) 0.0600(6) Uani 1 1 d . .
O1 O 0.1530(2) 0.46679(16) 0.5778(5) 0.0685(12) Uani 1 1 d . .
N1 N 0.1201(2) 0.37248(18) 0.7807(5) 0.0523(11) Uani 1 1 d . .
C1 C 0.3787(3) 0.4466(2) 0.5739(7) 0.0615(15) Uani 1 1 d . .
Cl2 Cl 0.44120(8) 0.46151(8) 0.5130(2) 0.0888(7) Uani 1 1 d . .
O2 O 0.0620(3) 0.4763(2) 0.4195(5) 0.0942(16) Uani 1 1 d . .
C3 C 0.3382(3) 0.4336(3) 0.7546(6) 0.0643(16) Uani 1 1 d . .
H3 H 0.3444 0.4333 0.8449 0.077 Uiso 1 1 calc R U
O3 O 0.1213(2) 0.29929(17) 0.9345(5) 0.0761(13) Uani 1 1 d . .
C4 C 0.2800(2) 0.4225(2) 0.6692(5) 0.0493(13) Uani 1 1 d . .
O4 O 0.0957(2) 0.3899(2) 0.9873(5) 0.0769(13) Uani 1 1 d . .
C5 C 0.2694(3) 0.4242(2) 0.5351(6) 0.0628(15) Uani 1 1 d . .
H5 H 0.2289 0.4181 0.4772 0.075 Uiso 1 1 calc R U
C6 C 0.3201(3) 0.4353(2) 0.4855(6) 0.0596(15) Uani 1 1 d . .
H6 H 0.3140 0.4350 0.3952 0.072 Uiso 1 1 calc R U
C7 C 0.2266(2) 0.4064(2) 0.7254(5) 0.0486(13) Uani 1 1 d . .
H7 H 0.248(3) 0.403(2) 0.816(7) 0.058 Uiso 1 1 d . U
C8 C 0.1780(3) 0.4496(2) 0.7147(6) 0.0537(13) Uani 1 1 d . .
H8 H 0.1979 0.4796 0.7707 0.064 Uiso 1 1 calc R U
C9 C 0.1192(2) 0.4299(2) 0.7532(5) 0.0484(12) Uani 1 1 d . .
H9 H 0.1168 0.4496 0.8307 0.058 Uiso 1 1 calc R U
C10 C 0.1441(2) 0.3382(2) 0.6993(5) 0.0482(13) Uani 1 1 d . .
C11 C 0.1948(3) 0.3558(2) 0.6672(6) 0.0529(14) Uani 1 1 d . .
H11 H 0.2099 0.3366 0.6089 0.063 Uiso 1 1 calc R U
C12 C 0.0626(3) 0.4448(3) 0.6340(7) 0.0699(17) Uani 1 1 d . .
H12A H 0.0356 0.4143 0.6024 0.084 Uiso 1 1 calc R U
H12B H 0.0375 0.4724 0.6573 0.084 Uiso 1 1 calc R U
C13 C 0.0898(3) 0.4642(2) 0.5303(6) 0.0635(16) Uani 1 1 d . .
C14 C 0.1093(3) 0.2881(2) 0.6466(6) 0.0555(14) Uani 1 1 d . .
C15 C 0.0453(3) 0.2844(3) 0.6189(8) 0.0761(19) Uani 1 1 d . .
H15 H 0.0226 0.3136 0.6327 0.091 Uiso 1 1 calc R U
C16 C 0.0129(4) 0.2377(3) 0.5704(9) 0.088(2) Uani 1 1 d . .
H16 H -0.0305 0.2348 0.5580 0.106 Uiso 1 1 calc R U
C17 C 0.0456(5) 0.1961(3) 0.5412(10) 0.098(3) Uani 1 1 d . .
H17 H 0.0241 0.1654 0.5042 0.118 Uiso 1 1 calc R U
C18 C 0.1105(5) 0.1995(3) 0.5666(12) 0.107(3) Uani 1 1 d . .
H18 H 0.144(6) 0.171(4) 0.556(11) 0.128 Uiso 1 1 d . U
C19 C 0.1433(4) 0.2453(2) 0.6248(8) 0.0758(18) Uani 1 1 d . .
H19 H 0.1874 0.2467 0.6484 0.091 Uiso 1 1 calc R U
C20 C 0.2129(3) 0.3649(2) 1.0154(5) 0.0555(14) Uani 1 1 d . .
C21 C 0.2348(3) 0.4148(2) 1.0697(6) 0.0579(15) Uani 1 1 d . .
H21 H 0.196(3) 0.442(2) 1.061(7) 0.065(17) Uiso 1 1 d . .
C22 C 0.2987(3) 0.4235(2) 1.1144(5) 0.0640(16) Uani 1 1 d . .
H22 H 0.3133 0.4569 1.1464 0.077 Uiso 1 1 calc R U
C23 C 0.3430(3) 0.3844(3) 1.1141(6) 0.0675(16) Uani 1 1 d . .
C24 C 0.3195(3) 0.3350(3) 1.0617(7) 0.0731(18) Uani 1 1 d . .
H24 H 0.3478 0.3083 1.0580 0.088 Uiso 1 1 calc R U
C25 C 0.2561(3) 0.3253(2) 1.0162(7) 0.0684(17) Uani 1 1 d . .
H25 H 0.2416 0.2917 0.9851 0.082 Uiso 1 1 calc R U
C26 C 0.4141(4) 0.3958(4) 1.1613(10) 0.100(2) Uani 1 1 d . .
H26A H 0.4367 0.3655 1.1445 0.150 Uiso 1 1 calc R U
H26B H 0.4276 0.4031 1.2542 0.150 Uiso 1 1 calc R U
H26C H 0.4228 0.4259 1.1148 0.150 Uiso 1 1 calc R U
C2 C 0.3896(3) 0.4457(3) 0.7079(6) 0.0658(16) Uani 1 1 d . .
H2 H 0.4297 0.4529 0.7663 0.079 Uiso 1 1 calc R U

loop_
_atom_site_aniso_label
_atom_site_aniso_U_11
_atom_site_aniso_U_22
_atom_site_aniso_U_33
_atom_site_aniso_U_23
_atom_site_aniso_U_13
_atom_site_aniso_U_12
S1 0.0560(10) 0.0612(10) 0.0677(10) 0.0103(7) 0.0264(8) -0.0031(6)
O1 0.058(3) 0.065(2) 0.086(3) 0.029(2) 0.028(2) 0.0082(18)
N1 0.043(2) 0.054(2) 0.061(2) 0.000(2) 0.017(2) -0.0019(19)
C1 0.042(3) 0.068(3) 0.083(4) 0.003(3) 0.033(3) 0.000(3)
Cl2 0.0612(12) 0.1132(15) 0.1062(14) 0.0037(11) 0.0466(11) -0.0125(9)
O2 0.092(4) 0.102(4) 0.082(3) 0.023(3) 0.017(3) 0.030(3)
C3 0.041(3) 0.081(4) 0.065(3) 0.006(3) 0.008(3) -0.004(3)
O3 0.086(3) 0.067(3) 0.078(3) 0.014(2) 0.029(3) -0.017(2)
C4 0.039(3) 0.054(3) 0.057(3) 0.007(2) 0.019(3) -0.001(2)
O4 0.069(3) 0.100(3) 0.073(2) 0.008(3) 0.038(2) 0.008(2)
C5 0.047(3) 0.076(4) 0.062(3) -0.006(3) 0.013(3) -0.009(3)
C6 0.052(4) 0.073(4) 0.056(3) -0.002(3) 0.020(3) -0.009(3)
C7 0.034(3) 0.056(3) 0.057(3) 0.004(3) 0.015(3) -0.004(2)
C8 0.047(3) 0.049(3) 0.067(3) 0.000(3) 0.022(3) -0.002(2)
C9 0.045(3) 0.046(3) 0.058(3) 0.005(2) 0.022(3) 0.001(2)
C10 0.046(3) 0.046(3) 0.057(3) 0.010(2) 0.022(3) -0.002(2)
C11 0.038(3) 0.053(3) 0.070(3) 0.003(3) 0.021(3) -0.001(2)
C12 0.038(3) 0.078(4) 0.092(4) 0.018(4) 0.018(3) 0.004(3)
C13 0.062(4) 0.054(3) 0.070(3) 0.011(3) 0.015(3) 0.014(3)
C14 0.054(3) 0.044(3) 0.071(3) 0.001(3) 0.023(3) 0.001(2)
C15 0.060(4) 0.059(3) 0.116(5) -0.018(4) 0.036(4) -0.010(3)
C16 0.068(4) 0.074(5) 0.119(6) -0.014(4) 0.024(5) -0.018(4)
C17 0.101(6) 0.065(4) 0.131(7) -0.017(4) 0.039(6) -0.021(4)
C18 0.105(7) 0.061(4) 0.175(10) -0.012(5) 0.074(7) 0.002(4)
C19 0.067(4) 0.054(3) 0.108(5) 0.003(4) 0.029(4) 0.001(3)
C20 0.063(4) 0.052(3) 0.051(3) 0.011(3) 0.018(3) 0.008(3)
C21 0.067(4) 0.051(3) 0.059(3) 0.001(3) 0.025(3) 0.009(3)
C22 0.074(5) 0.063(3) 0.048(3) -0.005(3) 0.010(3) 0.006(3)
C23 0.053(4) 0.076(4) 0.067(3) 0.006(3) 0.010(3) 0.010(3)
C24 0.076(5) 0.063(4) 0.077(4) 0.008(3) 0.020(4) 0.027(3)
C25 0.068(4) 0.042(3) 0.087(4) 0.003(3) 0.012(4) 0.012(2)
C26 0.063(5) 0.121(6) 0.108(6) -0.001(5) 0.013(5) 0.008(4)
C2 0.035(3) 0.087(4) 0.072(3) 0.005(3) 0.013(3) -0.011(3)

loop_
_atom_type_symbol
_atom_type_description
_atom_type_scat_dispersion_real
_atom_type_scat_dispersion_imag
_atom_type_scat_source
C C 0.0181 0.0091 'International Tables Vol C Tables 4.2.6.8 and 6.1.1.4'
H H 0.0000 0.0000 'International Tables Vol C Tables 4.2.6.8 and 6.1.1.4'
N N 0.0311 0.0180 'International Tables Vol C Tables 4.2.6.8 and 6.1.1.4'
O O 0.0492 0.0322 'International Tables Vol C Tables 4.2.6.8 and 6.1.1.4'
S S 0.3331 0.5567 'International Tables Vol C Tables 4.2.6.8 and 6.1.1.4'
Cl Cl 0.3639 0.7018 'International Tables Vol C Tables 4.2.6.8 and 6.1.1.4'

loop_
_geom_angle_atom_site_label_1
_geom_angle_atom_site_label_2
_geom_angle_atom_site_label_3
_geom_angle
O3 S1 O4 120.6(3)
O3 S1 N1 107.2(3)
O4 S1 N1 105.8(3)
O3 S1 C20 107.7(3)
O4 S1 C20 109.2(3)
N1 S1 C20 105.3(2)
C13 O1 C8 113.0(5)
C10 N1 C9 117.0(4)
C10 N1 S1 117.3(4)
C9 N1 S1 117.5(4)
C6 C1 C2 122.0(5)
C6 C1 Cl2 118.6(5)
C2 C1 Cl2 119.4(5)
C4 C3 C2 120.7(6)
C4 C3 H3 119.6
C2 C3 H3 119.6
C3 C4 C5 120.5(5)
C3 C4 C7 118.6(5)
C5 C4 C7 120.8(5)
C4 C5 C6 120.0(6)
C4 C5 H5 120.0
C6 C5 H5 120.0
C1 C6 C5 118.4(5)
C1 C6 H6 120.8
C5 C6 H6 120.8
C11 C7 C8 110.5(4)
C11 C7 C4 112.5(4)
C8 C7 C4 113.5(4)
C11 C7 H7 112(4)
C8 C7 H7 105(4)
C4 C7 H7 103(4)
O1 C8 C7 109.2(5)
O1 C8 C9 105.7(4)
C7 C8 C9 112.7(4)
O1 C8 H8 109.7
C7 C8 H8 109.7
C9 C8 H8 109.7
N1 C9 C12 111.3(5)
N1 C9 C8 113.7(4)
C12 C9 C8 103.8(4)
N1 C9 H9 109.3
C12 C9 H9 109.3
C8 C9 H9 109.3
C11 C10 N1 116.6(5)
C11 C10 C14 123.8(5)
N1 C10 C14 119.4(4)
C10 C11 C7 119.9(5)
C10 C11 H11 120.1
C7 C11 H11 120.1
C13 C12 C9 106.2(5)
C13 C12 H12A 110.5
C9 C12 H12A 110.5
C13 C12 H12B 110.5
C9 C12 H12B 110.5
H12A C12 H12B 108.7
O2 C13 O1 121.4(6)
O2 C13 C12 127.9(6)
O1 C13 C12 110.7(5)
C15 C14 C19 119.8(6)
C15 C14 C10 121.4(5)
C19 C14 C10 118.7(5)
C14 C15 C16 121.5(6)
C14 C15 H15 119.3
C16 C15 H15 119.3
C17 C16 C15 119.1(8)
C17 C16 H16 120.5
C15 C16 H16 120.5
C16 C17 C18 120.2(7)
C16 C17 H17 119.9
C18 C17 H17 119.9
C17 C18 C19 120.1(7)
C17 C18 H18 131(6)
C19 C18 H18 109(6)
C14 C19 C18 119.1(7)
C14 C19 H19 120.5
C18 C19 H19 120.5
C25 C20 C21 119.7(6)
C25 C20 S1 119.5(5)
C21 C20 S1 120.6(5)
C22 C21 C20 118.3(6)
C22 C21 H21 130(4)
C20 C21 H21 112(4)
C21 C22 C23 122.8(6)
C21 C22 H22 118.6
C23 C22 H22 118.6
C22 C23 C24 117.2(6)
C22 C23 C26 121.4(7)
C24 C23 C26 121.2(6)
C25 C24 C23 121.2(6)
C25 C24 H24 119.4
C23 C24 H24 119.4
C24 C25 C20 120.7(6)
C24 C25 H25 119.6
C20 C25 H25 119.6
C23 C26 H26A 109.5
C23 C26 H26B 109.5
H26A C26 H26B 109.5
C23 C26 H26C 109.5
H26A C26 H26C 109.5
H26B C26 H26C 109.5
C1 C2 C3 118.3(5)
C1 C2 H2 120.9
C3 C2 H2 120.9

loop_
_geom_bond_atom_site_label_1
_geom_bond_atom_site_label_2
_geom_bond_distance
S1 O3 1.402(4)
S1 O4 1.433(5)
S1 N1 1.655(5)
S1 C20 1.746(7)
O1 C13 1.333(8)
O1 C8 1.457(7)
N1 C10 1.441(7)
N1 C9 1.479(7)
C1 C6 1.375(9)
C1 C2 1.374(9)
C1 Cl2 1.745(6)
O2 C13 1.189(8)
C3 C4 1.356(8)
C3 C2 1.410(9)
C3 H3 0.9300
C4 C5 1.377(8)
C4 C7 1.538(7)
C5 C6 1.411(9)
C5 H5 0.9300
C6 H6 0.9300
C7 C11 1.497(8)
C7 C8 1.511(8)
C7 H7 0.94(7)
C8 C9 1.564(7)
C8 H8 0.9800
C9 C12 1.528(8)
C9 H9 0.9800
C10 C11 1.349(7)
C10 C14 1.495(8)
C11 H11 0.9300
C12 C13 1.498(9)
C12 H12A 0.9700
C12 H12B 0.9700
C14 C15 1.358(9)
C14 C19 1.378(9)
C15 C16 1.393(10)
C15 H15 0.9300
C16 C17 1.365(12)
C16 H16 0.9300
C17 C18 1.380(13)
C17 H17 0.9300
C18 C19 1.402(11)
C18 H18 1.07(11)
C19 H19 0.9300
C20 C25 1.381(8)
C20 C21 1.409(8)
C21 C22 1.363(10)
C21 H21 1.07(7)
C22 C23 1.394(9)
C22 H22 0.9300
C23 C24 1.398(10)
C23 C26 1.523(11)
C24 C25 1.356(10)
C24 H24 0.9300
C25 H25 0.9300
C26 H26A 0.9600
C26 H26B 0.9600
C26 H26C 0.9600
C2 H2 0.9300

loop_
_geom_torsion_atom_site_label_1
_geom_torsion_atom_site_label_2
_geom_torsion_atom_site_label_3
_geom_torsion_atom_site_label_4
_geom_torsion
O3 S1 N1 C10 -41.3(5)
O4 S1 N1 C10 -171.2(4)
C20 S1 N1 C10 73.2(4)
O3 S1 N1 C9 171.1(4)
O4 S1 N1 C9 41.2(4)
C20 S1 N1 C9 -74.4(4)
C2 C3 C4 C5 -1.8(10)
C2 C3 C4 C7 176.5(6)
C3 C4 C5 C6 2.9(9)
C7 C4 C5 C6 -175.4(5)
C2 C1 C6 C5 2.1(10)
Cl2 C1 C6 C5 -178.9(5)
C4 C5 C6 C1 -3.0(9)
C3 C4 C7 C11 -127.9(6)
C5 C4 C7 C11 50.4(7)
C3 C4 C7 C8 105.6(6)
C5 C4 C7 C8 -76.0(7)
C13 O1 C8 C7 125.5(5)
C13 O1 C8 C9 4.0(6)
C11 C7 C8 O1 -73.0(6)
C4 C7 C8 O1 54.5(6)
C11 C7 C8 C9 44.2(6)
C4 C7 C8 C9 171.7(4)
C10 N1 C9 C12 79.1(6)
S1 N1 C9 C12 -133.2(4)
C10 N1 C9 C8 -37.6(6)
S1 N1 C9 C8 110.1(5)
O1 C8 C9 N1 114.1(5)
C7 C8 C9 N1 -5.1(7)
O1 C8 C9 C12 -6.9(6)
C7 C8 C9 C12 -126.2(5)
C9 N1 C10 C11 39.1(7)
S1 N1 C10 C11 -108.7(5)
C9 N1 C10 C14 -135.9(5)
S1 N1 C10 C14 76.3(6)
N1 C10 C11 C7 5.4(8)
C14 C10 C11 C7 -179.9(5)
C8 C7 C11 C10 -47.5(7)
C4 C7 C11 C10 -175.5(5)
N1 C9 C12 C13 -115.3(5)
C8 C9 C12 C13 7.4(6)
C8 O1 C13 O2 -179.1(6)
C8 O1 C13 C12 0.9(7)
C9 C12 C13 O2 174.4(6)
C9 C12 C13 O1 -5.5(7)
C11 C10 C14 C15 -144.0(7)
N1 C10 C14 C15 30.6(9)
C11 C10 C14 C19 35.4(8)
N1 C10 C14 C19 -150.0(6)
C19 C14 C15 C16 0.9(12)
C10 C14 C15 C16 -179.7(7)
C14 C15 C16 C17 -4.7(13)
C15 C16 C17 C18 3.5(14)
C16 C17 C18 C19 1.3(16)
C15 C14 C19 C18 3.9(12)
C10 C14 C19 C18 -175.5(8)
C17 C18 C19 C14 -5.1(15)
O3 S1 C20 C25 25.9(6)
O4 S1 C20 C25 158.5(5)
N1 S1 C20 C25 -88.2(5)
O3 S1 C20 C21 -159.2(5)
O4 S1 C20 C21 -26.5(6)
N1 S1 C20 C21 86.7(5)
C25 C20 C21 C22 4.0(9)
S1 C20 C21 C22 -170.9(5)
C20 C21 C22 C23 -3.0(9)
C21 C22 C23 C24 1.8(9)
C21 C22 C23 C26 178.3(7)
C22 C23 C24 C25 -1.6(10)
C26 C23 C24 C25 -178.1(8)
C23 C24 C25 C20 2.7(11)
C21 C20 C25 C24 -3.8(10)
S1 C20 C25 C24 171.1(5)
C6 C1 C2 C3 -1.1(10)
Cl2 C1 C2 C3 179.9(5)
C4 C3 C2 C1 0.9(10)
